data_7224634
loop_
_publ_author_name
'Petryk, Ma\/lgorzata'
'Biniek, Katarzyna'
'Janiak, Agnieszka'
'Kwit, Marcin'

_publ_section_title
;
 Unexpected narcissistic self-sorting at molecular and supramolecular
 levels in racemic chiral calixsalens
;
_journal_issue 26
_journal_name_full CrystEngComm
_journal_page_first 4996
_journal_paper_doi 10.1039/C6CE00256K
_journal_volume 18
_journal_year 2016
_chemical_formula_moiety 'C42 H45 Br3 N6 O3, C H2 Cl2'
_chemical_formula_sum 'C43 H47 Br3 Cl2 N6 O3'
_chemical_formula_weight 1006.49
_space_group_crystal_system monoclinic
_space_group_IT_number 15
_space_group_name_Hall '-C 2yc'
_space_group_name_H-M_alt 'C 1 2/c 1'
_symmetry_space_group_name_Hall '-C 2yc'
_symmetry_space_group_name_H-M 'C 1 2/c 1'
_atom_sites_solution_hydrogens geom
_audit_creation_method SHELXL-2014/7
_audit_update_record
;
2016-01-31 deposited with the CCDC.
2016-03-17 downloaded from the CCDC.
;
_cell_angle_alpha 90
_cell_angle_beta 124.645(7)
_cell_angle_gamma 90
_cell_formula_units_Z 8
_cell_length_a 31.614(2)
_cell_length_b 14.2436(4)
_cell_length_c 24.5030(10)
_cell_measurement_reflns_used 7170
_cell_measurement_temperature 173(2)
_cell_measurement_theta_max 25.03
_cell_measurement_theta_min 2.86
_cell_volume 9077.3(11)
_computing_structure_refinement 'SHELXL-2014/7 (Sheldrick, 2014)'
_diffrn_ambient_temperature 173(2)
_diffrn_detector_area_resol_mean 16.1544
_diffrn_measured_fraction_theta_full 0.997
_diffrn_measured_fraction_theta_max 0.997
_diffrn_measurement_device_type 'Xcalibur, Eos'
_diffrn_measurement_method '\w scans'
_diffrn_radiation_type MoK\a
_diffrn_radiation_wavelength 0.71073
_diffrn_reflns_av_R_equivalents 0.0869
_diffrn_reflns_av_unetI/netI 0.0611
_diffrn_reflns_Laue_measured_fraction_full 0.997
_diffrn_reflns_Laue_measured_fraction_max 0.997
_diffrn_reflns_limit_h_max 37
_diffrn_reflns_limit_h_min -37
_diffrn_reflns_limit_k_max 16
_diffrn_reflns_limit_k_min -16
_diffrn_reflns_limit_l_max 28
_diffrn_reflns_limit_l_min -29
_diffrn_reflns_number 52081
_diffrn_reflns_point_group_measured_fraction_full 0.997
_diffrn_reflns_point_group_measured_fraction_max 0.997
_diffrn_reflns_theta_full 25.026
_diffrn_reflns_theta_max 25.026
_diffrn_reflns_theta_min 2.860
_diffrn_source 'Enhance (Mo) X-ray Source'
_exptl_absorpt_coefficient_mu 2.829
_exptl_absorpt_correction_T_max 1.00000
_exptl_absorpt_correction_T_min 0.69147
_exptl_absorpt_correction_type multi-scan
_exptl_absorpt_process_details
; 
Empirical absorption correction in SCALE3 ABSPACK.
CrysAlisPro, Agilent Technologies, v.1.171.36.28
;
_exptl_crystal_colour 'pale yellow'
_exptl_crystal_density_diffrn 1.473
_exptl_crystal_description needle
_exptl_crystal_F_000 4080
_exptl_crystal_size_max 0.55
_exptl_crystal_size_mid 0.08
_exptl_crystal_size_min 0.08
_refine_diff_density_max 0.715
_refine_diff_density_min -0.563
_refine_diff_density_rms 0.083
_refine_ls_extinction_method none
_refine_ls_goodness_of_fit_ref 1.020
_refine_ls_hydrogen_treatment constr
_refine_ls_matrix_type full
_refine_ls_number_parameters 544
_refine_ls_number_reflns 7995
_refine_ls_number_restraints 3
_refine_ls_restrained_S_all 1.020
_refine_ls_R_factor_all 0.0733
_refine_ls_R_factor_gt 0.0448
_refine_ls_shift/su_max 0.004
_refine_ls_shift/su_mean 0.000
_refine_ls_structure_factor_coef Fsqd
_refine_ls_weighting_details 'w=1/[\s^2^(Fo^2^)+(0.0299P)^2^+18.4788P] where P=(Fo^2^+2Fc^2^)/3'
_refine_ls_weighting_scheme calc
_refine_ls_wR_factor_gt 0.0817
_refine_ls_wR_factor_ref 0.0911
_reflns_Friedel_coverage 0.000
_reflns_number_gt 5899
_reflns_number_total 7995
_reflns_threshold_expression 'I > 2\s(I)'
_cod_data_source_file c6ce00256k2.cif
_cod_data_source_block 3a
_cod_depositor_comments 'Adding full bibliography for 7224634--7224636.cif.'
_cod_original_cell_volume 9077.3(10)
_cod_database_code 7224634
_shelx_shelxl_version_number 2014/7
_shelx_space_group_comment
;
The symmetry employed for this shelxl refinement is uniquely defined
by the following loop, which should always be used as a source of
symmetry information in preference to the above space-group names.
They are only intended as comments.
;

loop_
_space_group_symop_operation_xyz
'x, y, z'
'-x, y, -z+1/2'
'x+1/2, y+1/2, z'
'-x+1/2, y+1/2, -z+1/2'
'-x, -y, -z'
'x, -y, z-1/2'
'-x+1/2, -y+1/2, -z'
'x+1/2, -y+1/2, z-1/2'

loop_
_atom_site_label
_atom_site_type_symbol
_atom_site_fract_x
_atom_site_fract_y
_atom_site_fract_z
_atom_site_U_iso_or_equiv
_atom_site_adp_type
_atom_site_occupancy
_atom_site_site_symmetry_order
_atom_site_calc_flag
_atom_site_refinement_flags_posn
_atom_site_refinement_flags_adp
_atom_site_refinement_flags_occupancy
_atom_site_disorder_assembly
_atom_site_disorder_group
C1 C 0.71240(14) 0.5441(3) 0.63236(17) 0.0199(9) Uani 1 1 d . . . . .
H1 H 0.6793 0.5375 0.5877 0.024 Uiso 1 1 calc R U . . .
C2 C 0.72684(13) 0.6480(3) 0.64648(18) 0.0196(9) Uani 1 1 d . . . . .
H2 H 0.7578 0.6558 0.6930 0.023 Uiso 1 1 calc R U . . .
C3 C 0.73794(15) 0.6876(3) 0.5978(2) 0.0293(10) Uani 1 1 d . . . . .
H3A H 0.7059 0.6870 0.5525 0.035 Uiso 1 1 calc R U . . .
H3B H 0.7494 0.7536 0.6096 0.035 Uiso 1 1 calc R U . . .
C4 C 0.77919(15) 0.6311(3) 0.5983(2) 0.0303(10) Uani 1 1 d . . . . .
H4A H 0.7837 0.6564 0.5643 0.036 Uiso 1 1 calc R U . . .
H4B H 0.8123 0.6376 0.6422 0.036 Uiso 1 1 calc R U . . .
C5 C 0.76473(15) 0.5288(3) 0.58450(19) 0.0298(10) Uani 1 1 d . . . . .
H5A H 0.7930 0.4931 0.5878 0.036 Uiso 1 1 calc R U . . .
H5B H 0.7336 0.5216 0.5388 0.036 Uiso 1 1 calc R U . . .
C6 C 0.75433(15) 0.4887(3) 0.63387(19) 0.0252(9) Uani 1 1 d . . . . .
H6A H 0.7436 0.4222 0.6228 0.030 Uiso 1 1 calc R U . . .
H6B H 0.7863 0.4908 0.6792 0.030 Uiso 1 1 calc R U . . .
N1 N 0.70603(11) 0.5069(2) 0.68280(14) 0.0200(7) Uani 1 1 d . . . . .
N2 N 0.68370(11) 0.6987(2) 0.63826(15) 0.0231(8) Uani 1 1 d . . . . .
C7 C 0.68577(14) 0.7372(3) 0.68675(19) 0.0225(9) Uani 1 1 d . . . . .
H7 H 0.7170 0.7359 0.7297 0.027 Uiso 1 1 calc R U . . .
C8 C 0.64065(14) 0.7832(3) 0.67704(18) 0.0218(9) Uani 1 1 d . . . . .
C9 C 0.59363(15) 0.7834(3) 0.61285(19) 0.0257(10) Uani 1 1 d . . . . .
C10 C 0.54976(14) 0.8243(3) 0.60363(18) 0.0224(9) Uani 1 1 d . . . . .
C11 C 0.55279(14) 0.8667(3) 0.65634(18) 0.0218(9) Uani 1 1 d . . . . .
H11 H 0.5231 0.8947 0.6502 0.026 Uiso 1 1 calc R U . . .
C12 C 0.59903(15) 0.8686(3) 0.71830(18) 0.0228(9) Uani 1 1 d . . . . .
C13 C 0.64266(15) 0.8261(3) 0.72924(19) 0.0229(9) Uani 1 1 d . . . . .
H13 H 0.6738 0.8264 0.7723 0.028 Uiso 1 1 calc R U . . .
C14 C 0.50090(14) 0.8202(3) 0.53738(18) 0.0233(9) Uani 1 1 d . . . . .
H14 H 0.4990 0.7826 0.5040 0.028 Uiso 1 1 calc R U . . .
O1 O 0.59086(10) 0.7467(2) 0.56062(12) 0.0393(8) Uani 1 1 d . . . . .
H1A H 0.6195 0.7236 0.5731 0.047 Uiso 1 1 calc R U . . .
Br1 Br 0.60164(2) 0.93241(3) 0.78862(2) 0.02963(12) Uani 1 1 d . . . . .
C15 C 0.41499(14) 0.8539(3) 0.45599(18) 0.0214(9) Uani 1 1 d . . . . .
H15 H 0.4197 0.7991 0.4344 0.026 Uiso 1 1 calc R U . . .
C16 C 0.36889(14) 0.8351(3) 0.45968(18) 0.0218(9) Uani 1 1 d . . . . .
H16 H 0.3650 0.8884 0.4831 0.026 Uiso 1 1 calc R U . . .
C17 C 0.31987(14) 0.8259(3) 0.38981(19) 0.0285(10) Uani 1 1 d . . . . .
H17A H 0.3226 0.7705 0.3676 0.034 Uiso 1 1 calc R U . . .
H17B H 0.2901 0.8165 0.3925 0.034 Uiso 1 1 calc R U . . .
C18 C 0.31150(15) 0.9138(3) 0.34938(19) 0.0302(10) Uani 1 1 d . . . . .
H18A H 0.2804 0.9055 0.3038 0.036 Uiso 1 1 calc R U . . .
H18B H 0.3056 0.9680 0.3695 0.036 Uiso 1 1 calc R U . . .
C19 C 0.35705(15) 0.9346(3) 0.34607(19) 0.0310(10) Uani 1 1 d . . . . .
H19A H 0.3510 0.9942 0.3218 0.037 Uiso 1 1 calc R U . . .
H19B H 0.3608 0.8838 0.3216 0.037 Uiso 1 1 calc R U . . .
C20 C 0.40609(14) 0.9425(3) 0.41544(19) 0.0271(10) Uani 1 1 d . . . . .
H20A H 0.4037 0.9976 0.4382 0.033 Uiso 1 1 calc R U . . .
H20B H 0.4357 0.9523 0.4124 0.033 Uiso 1 1 calc R U . . .
N3 N 0.46123(12) 0.8651(2) 0.52344(15) 0.0233(8) Uani 1 1 d . . . . .
N4 N 0.37836(12) 0.7487(2) 0.49686(15) 0.0235(8) Uani 1 1 d . . . . .
C21 C 0.39038(14) 0.7537(3) 0.55629(19) 0.0230(9) Uani 1 1 d . . . . .
H21 H 0.3906 0.8134 0.5738 0.028 Uiso 1 1 calc R U . . .
C22 C 0.40370(14) 0.6707(3) 0.59791(18) 0.0197(9) Uani 1 1 d . . . . .
C23 C 0.40498(14) 0.5815(3) 0.57422(18) 0.0208(9) Uani 1 1 d . . . . .
C24 C 0.42020(14) 0.5028(3) 0.61543(18) 0.0195(9) Uani 1 1 d . . . . .
C25 C 0.43259(14) 0.5136(3) 0.67943(18) 0.0212(9) Uani 1 1 d . . . . .
H25 H 0.4435 0.4608 0.7081 0.025 Uiso 1 1 calc R U . . .
C26 C 0.42914(14) 0.6012(3) 0.70165(19) 0.0234(9) Uani 1 1 d . . . . .
C27 C 0.41550(14) 0.6791(3) 0.66161(19) 0.0249(9) Uani 1 1 d . . . . .
H27 H 0.4142 0.7389 0.6777 0.030 Uiso 1 1 calc R U . . .
C28 C 0.42296(13) 0.4096(3) 0.59198(18) 0.0186(9) Uani 1 1 d . . . . .
H28 H 0.4178 0.4047 0.5499 0.022 Uiso 1 1 calc R U . . .
O2 O 0.39205(11) 0.56959(19) 0.51157(12) 0.0300(7) Uani 1 1 d . . . . .
H2A H 0.3859 0.6221 0.4929 0.036 Uiso 1 1 calc R U . . .
Br2 Br 0.44364(2) 0.61230(3) 0.78824(2) 0.03452(13) Uani 1 1 d . . . . .
C29 C 0.43319(13) 0.2469(3) 0.59655(17) 0.0164(8) Uani 1 1 d . . . . .
H29 H 0.4307 0.2598 0.5547 0.020 Uiso 1 1 calc R U . . .
C30 C 0.48355(13) 0.1955(2) 0.64583(17) 0.0165(8) Uani 1 1 d . . . . .
H30 H 0.4862 0.1856 0.6881 0.020 Uiso 1 1 calc R U . . .
C31 C 0.48397(14) 0.0998(3) 0.61785(19) 0.0209(9) Uani 1 1 d . . . . .
H31A H 0.4822 0.1089 0.5765 0.025 Uiso 1 1 calc R U . . .
H31B H 0.5166 0.0670 0.6502 0.025 Uiso 1 1 calc R U . . .
C32 C 0.43869(14) 0.0397(3) 0.60323(19) 0.0239(9) Uani 1 1 d . . . . .
H32A H 0.4392 -0.0210 0.5839 0.029 Uiso 1 1 calc R U . . .
H32B H 0.4419 0.0265 0.6451 0.029 Uiso 1 1 calc R U . . .
C33 C 0.38790(14) 0.0896(3) 0.55508(19) 0.0225(9) Uani 1 1 d . . . . .
H33A H 0.3592 0.0515 0.5488 0.027 Uiso 1 1 calc R U . . .
H33B H 0.3828 0.0961 0.5115 0.027 Uiso 1 1 calc R U . . .
C34 C 0.38729(14) 0.1866(3) 0.58112(19) 0.0217(9) Uani 1 1 d . . . . .
H34A H 0.3882 0.1794 0.6219 0.026 Uiso 1 1 calc R U . . .
H34B H 0.3549 0.2191 0.5476 0.026 Uiso 1 1 calc R U . . .
N5 N 0.43195(11) 0.3350(2) 0.62570(14) 0.0179(7) Uani 1 1 d . . . . .
N6 N 0.52723(11) 0.2521(2) 0.65993(15) 0.0184(7) Uani 1 1 d . . . . .
C35 C 0.55988(13) 0.2775(3) 0.71964(18) 0.0180(8) Uani 1 1 d . . . . .
H35 H 0.5548 0.2586 0.7527 0.022 Uiso 1 1 calc R U . . .
C36 C 0.60475(13) 0.3343(3) 0.73921(17) 0.0174(8) Uani 1 1 d . . . . .
C37 C 0.61304(13) 0.3683(3) 0.69214(17) 0.0164(8) Uani 1 1 d . . . . .
C38 C 0.65556(13) 0.4257(3) 0.71193(17) 0.0173(8) Uani 1 1 d . . . . .
C39 C 0.68877(14) 0.4489(3) 0.77881(17) 0.0216(9) Uani 1 1 d . . . . .
H39 H 0.7176 0.4881 0.7930 0.026 Uiso 1 1 calc R U . . .
C40 C 0.68028(14) 0.4156(3) 0.82437(17) 0.0205(9) Uani 1 1 d . . . . .
C41 C 0.63911(13) 0.3590(3) 0.80617(17) 0.0187(9) Uani 1 1 d . . . . .
H41 H 0.6339 0.3368 0.8385 0.022 Uiso 1 1 calc R U . . .
C42 C 0.66486(14) 0.4635(3) 0.66393(18) 0.0198(9) Uani 1 1 d . . . . .
H42 H 0.6396 0.4552 0.6178 0.024 Uiso 1 1 calc R U . . .
O3 O 0.58031(9) 0.34645(19) 0.62729(11) 0.0218(6) Uani 1 1 d . . . . .
H3 H 0.5583 0.3079 0.6225 0.026 Uiso 1 1 calc R U . . .
Br3 Br 0.72548(2) 0.45230(3) 0.91542(2) 0.03319(13) Uani 1 1 d . . . . .
C1S C 0.7607(3) 0.8052(6) 1.0091(4) 0.048(3) Uani 0.5 1 d D . P A -1
H1S1 H 0.7441 0.8559 1.0182 0.058 Uiso 0.5 1 calc R U P A -1
H1S2 H 0.7895 0.8336 1.0096 0.058 Uiso 0.5 1 calc R U P A -1
Cl1 Cl 0.7168(2) 0.7626(5) 0.9310(3) 0.064(2) Uani 0.5 1 d D . P A -1
Cl2 Cl 0.7857(3) 0.7245(6) 1.0726(4) 0.113(3) Uani 0.5 1 d D . P A -1
C2S C 0.4895(4) 0.4846(7) 0.5045(5) 0.033(2) Uani 0.5 1 d . . P B -1
H2S1 H 0.5019 0.4339 0.5379 0.040 Uiso 0.5 1 calc R U P B -1
H2S2 H 0.4548 0.5035 0.4915 0.040 Uiso 0.5 1 calc R U P B -1
Cl3 Cl 0.53173(9) 0.58209(18) 0.53995(12) 0.0441(6) Uani 0.5 1 d . . P B -1
Cl4 Cl 0.48580(12) 0.4428(2) 0.43566(14) 0.0611(8) Uani 0.5 1 d . . P B -1

loop_
_atom_site_aniso_label
_atom_site_aniso_U_11
_atom_site_aniso_U_22
_atom_site_aniso_U_33
_atom_site_aniso_U_23
_atom_site_aniso_U_13
_atom_site_aniso_U_12
C1 0.017(2) 0.028(2) 0.0124(19) 0.0036(17) 0.0068(17) -0.0026(17)
C2 0.0118(19) 0.026(2) 0.020(2) 0.0022(17) 0.0084(17) -0.0025(17)
C3 0.026(2) 0.030(3) 0.035(2) 0.009(2) 0.019(2) 0.0027(19)
C4 0.024(2) 0.039(3) 0.032(2) 0.011(2) 0.018(2) 0.004(2)
C5 0.029(2) 0.043(3) 0.022(2) 0.008(2) 0.017(2) 0.010(2)
C6 0.027(2) 0.026(2) 0.022(2) 0.0004(18) 0.0141(19) 0.0015(19)
N1 0.0191(17) 0.0255(19) 0.0162(16) -0.0001(14) 0.0105(15) -0.0044(15)
N2 0.0150(17) 0.029(2) 0.0251(19) 0.0089(16) 0.0117(15) 0.0048(15)
C7 0.019(2) 0.021(2) 0.025(2) 0.0054(18) 0.0102(18) -0.0019(18)
C8 0.017(2) 0.023(2) 0.025(2) 0.0093(18) 0.0121(19) 0.0033(17)
C9 0.028(2) 0.031(3) 0.022(2) 0.0109(19) 0.016(2) 0.0071(19)
C10 0.022(2) 0.024(2) 0.022(2) 0.0127(18) 0.0133(19) 0.0095(18)
C11 0.025(2) 0.016(2) 0.029(2) 0.0072(18) 0.018(2) 0.0051(17)
C12 0.030(2) 0.014(2) 0.025(2) 0.0021(17) 0.017(2) -0.0003(18)
C13 0.023(2) 0.017(2) 0.028(2) 0.0000(18) 0.0135(19) -0.0019(18)
C14 0.026(2) 0.028(2) 0.022(2) 0.0090(18) 0.0178(19) 0.0099(19)
O1 0.0273(17) 0.074(2) 0.0198(15) 0.0159(15) 0.0155(14) 0.0308(17)
Br1 0.0316(2) 0.0240(2) 0.0308(2) -0.00475(19) 0.0162(2) 0.00146(19)
C15 0.022(2) 0.019(2) 0.019(2) 0.0051(17) 0.0095(18) 0.0103(17)
C16 0.023(2) 0.018(2) 0.020(2) 0.0027(17) 0.0095(18) 0.0024(18)
C17 0.024(2) 0.026(2) 0.028(2) -0.0017(19) 0.011(2) 0.0015(19)
C18 0.024(2) 0.030(3) 0.022(2) -0.0037(19) 0.0047(19) 0.0090(19)
C19 0.031(2) 0.031(3) 0.027(2) 0.011(2) 0.015(2) 0.011(2)
C20 0.024(2) 0.028(2) 0.032(2) 0.0075(19) 0.018(2) 0.0044(19)
N3 0.0222(18) 0.0223(19) 0.0249(19) 0.0054(15) 0.0132(16) 0.0074(15)
N4 0.0275(19) 0.0157(18) 0.0276(19) 0.0008(15) 0.0159(16) 0.0008(15)
C21 0.022(2) 0.015(2) 0.033(2) -0.0031(18) 0.016(2) -0.0018(17)
C22 0.021(2) 0.013(2) 0.027(2) -0.0022(17) 0.0153(18) -0.0012(17)
C23 0.021(2) 0.017(2) 0.023(2) -0.0052(17) 0.0120(18) -0.0043(17)
C24 0.020(2) 0.013(2) 0.026(2) -0.0024(17) 0.0130(18) -0.0031(16)
C25 0.022(2) 0.017(2) 0.028(2) 0.0000(18) 0.0161(19) -0.0008(17)
C26 0.025(2) 0.019(2) 0.028(2) -0.0010(18) 0.0154(19) 0.0028(18)
C27 0.027(2) 0.016(2) 0.032(2) -0.0068(19) 0.017(2) -0.0030(18)
C28 0.019(2) 0.018(2) 0.019(2) -0.0039(17) 0.0109(18) -0.0046(17)
O2 0.0513(19) 0.0167(15) 0.0233(15) 0.0001(12) 0.0220(15) 0.0007(14)
Br2 0.0510(3) 0.0289(3) 0.0298(2) -0.0041(2) 0.0266(2) 0.0042(2)
C29 0.018(2) 0.018(2) 0.018(2) -0.0021(16) 0.0129(17) -0.0040(16)
C30 0.019(2) 0.015(2) 0.019(2) -0.0014(16) 0.0133(17) -0.0054(16)
C31 0.021(2) 0.015(2) 0.028(2) -0.0001(17) 0.0147(19) -0.0003(17)
C32 0.027(2) 0.015(2) 0.034(2) -0.0022(18) 0.021(2) -0.0024(18)
C33 0.020(2) 0.022(2) 0.026(2) -0.0048(18) 0.0126(19) -0.0032(17)
C34 0.019(2) 0.020(2) 0.026(2) 0.0000(18) 0.0124(18) 0.0024(17)
N5 0.0216(17) 0.0148(18) 0.0215(17) -0.0038(14) 0.0146(15) -0.0033(14)
N6 0.0194(17) 0.0183(18) 0.0203(17) -0.0003(14) 0.0129(15) 0.0004(14)
C35 0.019(2) 0.019(2) 0.022(2) 0.0025(17) 0.0153(19) 0.0008(17)
C36 0.018(2) 0.016(2) 0.021(2) 0.0004(17) 0.0131(18) 0.0026(17)
C37 0.016(2) 0.018(2) 0.0129(19) -0.0015(16) 0.0072(17) 0.0019(16)
C38 0.017(2) 0.018(2) 0.018(2) 0.0001(16) 0.0103(17) -0.0021(16)
C39 0.019(2) 0.027(2) 0.018(2) -0.0032(18) 0.0096(18) -0.0047(18)
C40 0.019(2) 0.027(2) 0.0122(19) -0.0044(17) 0.0072(17) -0.0016(18)
C41 0.023(2) 0.021(2) 0.015(2) 0.0003(17) 0.0130(18) -0.0001(18)
C42 0.019(2) 0.025(2) 0.0137(19) -0.0021(17) 0.0080(17) -0.0028(18)
O3 0.0210(15) 0.0258(17) 0.0167(14) -0.0054(12) 0.0096(12) -0.0113(12)
Br3 0.0327(2) 0.0482(3) 0.0145(2) -0.00971(19) 0.01094(19) -0.0152(2)
C1S 0.033(6) 0.029(6) 0.056(6) 0.011(5) 0.009(5) 0.003(4)
Cl1 0.048(3) 0.095(4) 0.062(3) -0.026(3) 0.038(3) -0.029(3)
Cl2 0.069(4) 0.114(5) 0.126(5) 0.096(4) 0.038(4) 0.021(3)
C2S 0.033(7) 0.032(7) 0.033(5) 0.007(5) 0.018(5) 0.007(5)
Cl3 0.0443(15) 0.0373(15) 0.0399(14) -0.0114(12) 0.0174(13) -0.0022(11)
Cl4 0.083(2) 0.060(2) 0.0571(18) -0.0323(15) 0.0503(17) -0.0258(16)

loop_
_atom_type_symbol
_atom_type_description
_atom_type_scat_dispersion_real
_atom_type_scat_dispersion_imag
_atom_type_scat_source
C C 0.0033 0.0016 'International Tables Vol C Tables 4.2.6.8 and 6.1.1.4'
H H 0.0000 0.0000 'International Tables Vol C Tables 4.2.6.8 and 6.1.1.4'
N N 0.0061 0.0033 'International Tables Vol C Tables 4.2.6.8 and 6.1.1.4'
O O 0.0106 0.0060 'International Tables Vol C Tables 4.2.6.8 and 6.1.1.4'
Cl Cl 0.1484 0.1585 'International Tables Vol C Tables 4.2.6.8 and 6.1.1.4'
Br Br -0.2901 2.4595 'International Tables Vol C Tables 4.2.6.8 and 6.1.1.4'

loop_
_geom_angle_atom_site_label_1
_geom_angle_atom_site_label_2
_geom_angle_atom_site_label_3
_geom_angle
N1 C1 C6 109.2(3)
N1 C1 C2 109.1(3)
C6 C1 C2 110.6(3)
N1 C1 H1 109.3
C6 C1 H1 109.3
C2 C1 H1 109.3
N2 C2 C1 108.3(3)
N2 C2 C3 108.8(3)
C1 C2 C3 110.6(3)
N2 C2 H2 109.7
C1 C2 H2 109.7
C3 C2 H2 109.7
C4 C3 C2 111.9(3)
C4 C3 H3A 109.2
C2 C3 H3A 109.2
C4 C3 H3B 109.2
C2 C3 H3B 109.2
H3A C3 H3B 107.9
C5 C4 C3 111.1(3)
C5 C4 H4A 109.4
C3 C4 H4A 109.4
C5 C4 H4B 109.4
C3 C4 H4B 109.4
H4A C4 H4B 108.0
C4 C5 C6 110.9(3)
C4 C5 H5A 109.5
C6 C5 H5A 109.5
C4 C5 H5B 109.5
C6 C5 H5B 109.5
H5A C5 H5B 108.1
C1 C6 C5 111.2(3)
C1 C6 H6A 109.4
C5 C6 H6A 109.4
C1 C6 H6B 109.4
C5 C6 H6B 109.4
H6A C6 H6B 108.0
C42 N1 C1 118.4(3)
C7 N2 C2 122.5(3)
N2 C7 C8 120.8(3)
N2 C7 H7 119.6
C8 C7 H7 119.6
C13 C8 C9 119.4(3)
C13 C8 C7 121.3(3)
C9 C8 C7 119.4(3)
O1 C9 C10 119.2(3)
O1 C9 C8 121.0(3)
C10 C9 C8 119.7(4)
C11 C10 C9 119.8(3)
C11 C10 C14 121.4(3)
C9 C10 C14 118.9(3)
C10 C11 C12 120.2(3)
C10 C11 H11 119.9
C12 C11 H11 119.9
C11 C12 C13 121.2(4)
C11 C12 Br1 118.4(3)
C13 C12 Br1 120.4(3)
C8 C13 C12 119.7(4)
C8 C13 H13 120.1
C12 C13 H13 120.1
N3 C14 C10 122.1(4)
N3 C14 H14 118.9
C10 C14 H14 118.9
C9 O1 H1A 109.5
N3 C15 C20 109.8(3)
N3 C15 C16 108.9(3)
C20 C15 C16 110.6(3)
N3 C15 H15 109.1
C20 C15 H15 109.1
C16 C15 H15 109.1
N4 C16 C17 110.2(3)
N4 C16 C15 108.7(3)
C17 C16 C15 110.0(3)
N4 C16 H16 109.3
C17 C16 H16 109.3
C15 C16 H16 109.3
C18 C17 C16 110.4(3)
C18 C17 H17A 109.6
C16 C17 H17A 109.6
C18 C17 H17B 109.6
C16 C17 H17B 109.6
H17A C17 H17B 108.1
C19 C18 C17 112.1(3)
C19 C18 H18A 109.2
C17 C18 H18A 109.2
C19 C18 H18B 109.2
C17 C18 H18B 109.2
H18A C18 H18B 107.9
C18 C19 C20 110.5(3)
C18 C19 H19A 109.5
C20 C19 H19A 109.5
C18 C19 H19B 109.5
C20 C19 H19B 109.5
H19A C19 H19B 108.1
C19 C20 C15 111.0(3)
C19 C20 H20A 109.4
C15 C20 H20A 109.4
C19 C20 H20B 109.4
C15 C20 H20B 109.4
H20A C20 H20B 108.0
C14 N3 C15 116.6(3)
C21 N4 C16 119.1(3)
N4 C21 C22 122.1(4)
N4 C21 H21 119.0
C22 C21 H21 119.0
C27 C22 C23 119.3(4)
C27 C22 C21 120.2(3)
C23 C22 C21 120.6(3)
O2 C23 C24 118.4(3)
O2 C23 C22 121.2(3)
C24 C23 C22 120.3(3)
C25 C24 C23 119.0(3)
C25 C24 C28 120.0(3)
C23 C24 C28 121.0(3)
C26 C25 C24 120.4(4)
C26 C25 H25 119.8
C24 C25 H25 119.8
C27 C26 C25 120.4(4)
C27 C26 Br2 120.4(3)
C25 C26 Br2 119.2(3)
C26 C27 C22 120.5(4)
C26 C27 H27 119.8
C22 C27 H27 119.8
N5 C28 C24 122.7(3)
N5 C28 H28 118.6
C24 C28 H28 118.6
C23 O2 H2A 109.5
N5 C29 C30 109.3(3)
N5 C29 C34 108.5(3)
C30 C29 C34 109.9(3)
N5 C29 H29 109.7
C30 C29 H29 109.7
C34 C29 H29 109.7
N6 C30 C31 110.5(3)
N6 C30 C29 110.0(3)
C31 C30 C29 110.1(3)
N6 C30 H30 108.8
C31 C30 H30 108.8
C29 C30 H30 108.8
C32 C31 C30 111.1(3)
C32 C31 H31A 109.4
C30 C31 H31A 109.4
C32 C31 H31B 109.4
C30 C31 H31B 109.4
H31A C31 H31B 108.0
C33 C32 C31 110.8(3)
C33 C32 H32A 109.5
C31 C32 H32A 109.5
C33 C32 H32B 109.5
C31 C32 H32B 109.5
H32A C32 H32B 108.1
C32 C33 C34 110.9(3)
C32 C33 H33A 109.5
C34 C33 H33A 109.5
C32 C33 H33B 109.5
C34 C33 H33B 109.5
H33A C33 H33B 108.0
C33 C34 C29 112.0(3)
C33 C34 H34A 109.2
C29 C34 H34A 109.2
C33 C34 H34B 109.2
C29 C34 H34B 109.2
H34A C34 H34B 107.9
C28 N5 C29 117.3(3)
C35 N6 C30 117.9(3)
N6 C35 C36 122.5(3)
N6 C35 H35 118.7
C36 C35 H35 118.7
C41 C36 C37 119.4(3)
C41 C36 C35 119.1(3)
C37 C36 C35 121.4(3)
O3 C37 C38 118.9(3)
O3 C37 C36 120.7(3)
C38 C37 C36 120.4(3)
C39 C38 C37 118.5(3)
C39 C38 C42 119.7(3)
C37 C38 C42 121.7(3)
C40 C39 C38 120.7(3)
C40 C39 H39 119.7
C38 C39 H39 119.7
C39 C40 C41 121.8(3)
C39 C40 Br3 119.5(3)
C41 C40 Br3 118.7(3)
C40 C41 C36 119.2(3)
C40 C41 H41 120.4
C36 C41 H41 120.4
N1 C42 C38 121.3(3)
N1 C42 H42 119.4
C38 C42 H42 119.4
C37 O3 H3 109.5
Cl1 C1S Cl2 116.0(7)
Cl1 C1S H1S1 108.3
Cl2 C1S H1S1 108.3
Cl1 C1S H1S2 108.3
Cl2 C1S H1S2 108.3
H1S1 C1S H1S2 107.4
Cl4 C2S Cl3 111.2(4)
Cl4 C2S H2S1 109.4
Cl3 C2S H2S1 109.4
Cl4 C2S H2S2 109.4
Cl3 C2S H2S2 109.4
H2S1 C2S H2S2 108.0

loop_
_geom_bond_atom_site_label_1
_geom_bond_atom_site_label_2
_geom_bond_distance
C1 N1 1.460(4)
C1 C6 1.525(5)
C1 C2 1.529(5)
C1 H1 1.0000
C2 N2 1.452(5)
C2 C3 1.530(5)
C2 H2 1.0000
C3 C4 1.526(5)
C3 H3A 0.9900
C3 H3B 0.9900
C4 C5 1.508(6)
C4 H4A 0.9900
C4 H4B 0.9900
C5 C6 1.533(5)
C5 H5A 0.9900
C5 H5B 0.9900
C6 H6A 0.9900
C6 H6B 0.9900
N1 C42 1.268(4)
N2 C7 1.276(5)
C7 C8 1.461(5)
C7 H7 0.9500
C8 C13 1.386(5)
C8 C9 1.423(5)
C9 O1 1.338(4)
C9 C10 1.399(5)
C10 C11 1.379(5)
C10 C14 1.474(5)
C11 C12 1.385(5)
C11 H11 0.9500
C12 C13 1.386(5)
C12 Br1 1.908(4)
C13 H13 0.9500
C14 N3 1.270(4)
C14 H14 0.9500
O1 H1A 0.8400
C15 N3 1.465(4)
C15 C20 1.531(5)
C15 C16 1.534(5)
C15 H15 1.0000
C16 N4 1.457(5)
C16 C17 1.527(5)
C16 H16 1.0000
C17 C18 1.523(5)
C17 H17A 0.9900
C17 H17B 0.9900
C18 C19 1.517(6)
C18 H18A 0.9900
C18 H18B 0.9900
C19 C20 1.520(5)
C19 H19A 0.9900
C19 H19B 0.9900
C20 H20A 0.9900
C20 H20B 0.9900
N4 C21 1.281(5)
C21 C22 1.458(5)
C21 H21 0.9500
C22 C27 1.388(5)
C22 C23 1.407(5)
C23 O2 1.356(4)
C23 C24 1.398(5)
C24 C25 1.392(5)
C24 C28 1.468(5)
C25 C26 1.390(5)
C25 H25 0.9500
C26 C27 1.378(5)
C26 Br2 1.905(4)
C27 H27 0.9500
C28 N5 1.275(4)
C28 H28 0.9500
O2 H2A 0.8400
C29 N5 1.455(4)
C29 C30 1.531(5)
C29 C34 1.537(5)
C29 H29 1.0000
C30 N6 1.461(4)
C30 C31 1.529(5)
C30 H30 1.0000
C31 C32 1.526(5)
C31 H31A 0.9900
C31 H31B 0.9900
C32 C33 1.524(5)
C32 H32A 0.9900
C32 H32B 0.9900
C33 C34 1.526(5)
C33 H33A 0.9900
C33 H33B 0.9900
C34 H34A 0.9900
C34 H34B 0.9900
N6 C35 1.273(4)
C35 C36 1.457(5)
C35 H35 0.9500
C36 C41 1.403(5)
C36 C37 1.406(5)
C37 O3 1.350(4)
C37 C38 1.404(5)
C38 C39 1.393(5)
C38 C42 1.467(5)
C39 C40 1.372(5)
C39 H39 0.9500
C40 C41 1.373(5)
C40 Br3 1.915(3)
C41 H41 0.9500
C42 H42 0.9500
O3 H3 0.8400
C1S Cl1 1.714(10)
C1S Cl2 1.723(10)
C1S H1S1 0.9900
C1S H1S2 0.9900
C2S Cl4 1.728(10)
C2S Cl3 1.774(10)
C2S H2S1 0.9900
C2S H2S2 0.9900

loop_
_geom_torsion_atom_site_label_1
_geom_torsion_atom_site_label_2
_geom_torsion_atom_site_label_3
_geom_torsion_atom_site_label_4
_geom_torsion
N1 C1 C2 N2 -65.3(4)
C6 C1 C2 N2 174.7(3)
N1 C1 C2 C3 175.6(3)
C6 C1 C2 C3 55.6(4)
N2 C2 C3 C4 -174.0(3)
C1 C2 C3 C4 -55.2(4)
C2 C3 C4 C5 55.6(4)
C3 C4 C5 C6 -55.8(4)
N1 C1 C6 C5 -176.7(3)
C2 C1 C6 C5 -56.7(4)
C4 C5 C6 C1 56.9(4)
C6 C1 N1 C42 -111.0(4)
C2 C1 N1 C42 128.1(4)
C1 C2 N2 C7 112.7(4)
C3 C2 N2 C7 -127.1(4)
C2 N2 C7 C8 -176.7(3)
N2 C7 C8 C13 -179.3(4)
N2 C7 C8 C9 1.2(6)
C13 C8 C9 O1 176.7(4)
C7 C8 C9 O1 -3.8(6)
C13 C8 C9 C10 -1.8(6)
C7 C8 C9 C10 177.7(4)
O1 C9 C10 C11 -176.6(4)
C8 C9 C10 C11 2.0(6)
O1 C9 C10 C14 4.0(6)
C8 C9 C10 C14 -177.4(3)
C9 C10 C11 C12 -0.2(6)
C14 C10 C11 C12 179.2(3)
C10 C11 C12 C13 -1.8(6)
C10 C11 C12 Br1 177.6(3)
C9 C8 C13 C12 -0.1(6)
C7 C8 C13 C12 -179.6(3)
C11 C12 C13 C8 1.9(6)
Br1 C12 C13 C8 -177.5(3)
C11 C10 C14 N3 9.1(6)
C9 C10 C14 N3 -171.5(4)
N3 C15 C16 N4 -60.9(4)
C20 C15 C16 N4 178.3(3)
N3 C15 C16 C17 178.3(3)
C20 C15 C16 C17 57.5(4)
N4 C16 C17 C18 -176.6(3)
C15 C16 C17 C18 -56.9(4)
C16 C17 C18 C19 56.6(4)
C17 C18 C19 C20 -55.8(4)
C18 C19 C20 C15 55.7(4)
N3 C15 C20 C19 -177.5(3)
C16 C15 C20 C19 -57.2(4)
C10 C14 N3 C15 -179.3(3)
C20 C15 N3 C14 -105.7(4)
C16 C15 N3 C14 133.0(3)
C17 C16 N4 C21 -133.8(4)
C15 C16 N4 C21 105.7(4)
C16 N4 C21 C22 -175.9(3)
N4 C21 C22 C27 -178.7(4)
N4 C21 C22 C23 1.6(6)
C27 C22 C23 O2 177.7(3)
C21 C22 C23 O2 -2.5(5)
C27 C22 C23 C24 -2.9(5)
C21 C22 C23 C24 176.9(3)
O2 C23 C24 C25 -178.7(3)
C22 C23 C24 C25 1.9(5)
O2 C23 C24 C28 0.9(5)
C22 C23 C24 C28 -178.5(3)
C23 C24 C25 C26 0.9(5)
C28 C24 C25 C26 -178.7(3)
C24 C25 C26 C27 -2.7(6)
C24 C25 C26 Br2 177.4(3)
C25 C26 C27 C22 1.7(6)
Br2 C26 C27 C22 -178.4(3)
C23 C22 C27 C26 1.1(6)
C21 C22 C27 C26 -178.7(3)
C25 C24 C28 N5 6.4(6)
C23 C24 C28 N5 -173.2(3)
N5 C29 C30 N6 -61.8(4)
C34 C29 C30 N6 179.3(3)
N5 C29 C30 C31 176.3(3)
C34 C29 C30 C31 57.3(4)
N6 C30 C31 C32 179.7(3)
C29 C30 C31 C32 -58.6(4)
C30 C31 C32 C33 57.4(4)
C31 C32 C33 C34 -55.1(4)
C32 C33 C34 C29 55.1(4)
N5 C29 C34 C33 -175.7(3)
C30 C29 C34 C33 -56.2(4)
C24 C28 N5 C29 179.4(3)
C30 C29 N5 C28 127.2(3)
C34 C29 N5 C28 -113.0(3)
C31 C30 N6 C35 -118.6(4)
C29 C30 N6 C35 119.7(3)
C30 N6 C35 C36 -179.8(3)
N6 C35 C36 C41 -179.7(3)
N6 C35 C36 C37 3.2(6)
C41 C36 C37 O3 -179.3(3)
C35 C36 C37 O3 -2.2(5)
C41 C36 C37 C38 0.6(5)
C35 C36 C37 C38 177.7(3)
O3 C37 C38 C39 179.2(3)
C36 C37 C38 C39 -0.7(5)
O3 C37 C38 C42 0.8(5)
C36 C37 C38 C42 -179.1(3)
C37 C38 C39 C40 0.5(6)
C42 C38 C39 C40 178.9(4)
C38 C39 C40 C41 -0.2(6)
C38 C39 C40 Br3 -178.0(3)
C39 C40 C41 C36 0.0(6)
Br3 C40 C41 C36 177.9(3)
C37 C36 C41 C40 -0.2(5)
C35 C36 C41 C40 -177.4(3)
C1 N1 C42 C38 -178.9(3)
C39 C38 C42 N1 9.2(6)
C37 C38 C42 N1 -172.5(4)
